data_1563718
loop_
_publ_author_name
'Zhang, Yan'
'Ma, Chanchan'
'Struwe, Julia'
'Feng, Jian'
'Zhu, Gangguo'
'Ackermann, Lutz'

_publ_section_title
;
 Electrooxidative Dearomatization of Biaryls: Synthesis of Tri- and
 Difluoromethylated Spiro[5.5]trienones
;
_journal_name_full 'Chemical Science'
_journal_paper_doi 10.1039/D1SC02682H
_journal_year 2021
_chemical_formula_sum 'C24 H18 F2 O4'
_chemical_formula_weight 408.38
_space_group_crystal_system monoclinic
_space_group_IT_number 14
_space_group_name_Hall '-P 2ybc'
_space_group_name_H-M_alt 'P 1 21/c 1'
_atom_sites_solution_hydrogens geom
_audit_creation_method SHELXL-2014/7
_audit_update_record
;
2021-04-19 deposited with the CCDC.	2021-06-24 downloaded from the CCDC.
;
_cell_angle_alpha 90
_cell_angle_beta 101.479(2)
_cell_angle_gamma 90
_cell_formula_units_Z 4
_cell_length_a 11.1063(6)
_cell_length_b 11.5675(7)
_cell_length_c 15.4633(9)
_cell_measurement_reflns_used 5470
_cell_measurement_temperature 273(2)
_cell_measurement_theta_max 27.49
_cell_measurement_theta_min 2.69
_cell_volume 1946.87(19)
_computing_cell_refinement 'Siemens SMART & SAINT'
_computing_data_collection 'Siemens SMART'
_computing_data_reduction 'Siemens XPREP'
_computing_molecular_graphics 'Bruker SHELXTL'
_computing_publication_material 'Bruker SHELXTL'
_computing_structure_refinement 'S'Siemens SHELXTL'
_computing_structure_solution 'Siemens SHELXTL'
_diffrn_ambient_temperature 273(2)
_diffrn_measured_fraction_theta_full 0.988
_diffrn_measured_fraction_theta_max 0.990
_diffrn_measurement_device_type 'Bruker APEX-II CCD'
_diffrn_measurement_method '\f and \w scans'
_diffrn_radiation_type MoK\a
_diffrn_radiation_wavelength 0.71073
_diffrn_reflns_av_R_equivalents 0.0365
_diffrn_reflns_av_unetI/netI 0.0269
_diffrn_reflns_Laue_measured_fraction_full 0.988
_diffrn_reflns_Laue_measured_fraction_max 0.990
_diffrn_reflns_limit_h_max 13
_diffrn_reflns_limit_h_min -14
_diffrn_reflns_limit_k_max 15
_diffrn_reflns_limit_k_min -15
_diffrn_reflns_limit_l_max 20
_diffrn_reflns_limit_l_min -20
_diffrn_reflns_number 21337
_diffrn_reflns_point_group_measured_fraction_full 0.988
_diffrn_reflns_point_group_measured_fraction_max 0.990
_diffrn_reflns_theta_full 25.242
_diffrn_reflns_theta_max 27.488
_diffrn_reflns_theta_min 2.688
_exptl_absorpt_coefficient_mu 0.107
_exptl_absorpt_correction_T_max .987
_exptl_absorpt_correction_T_min .968
_exptl_absorpt_correction_type empirical
_exptl_absorpt_process_details 'SADABS (Sheldrick, 1996)'
_exptl_crystal_colour COLORLESS
_exptl_crystal_density_diffrn 1.393
_exptl_crystal_description BLOCK
_exptl_crystal_F_000 848
_exptl_crystal_size_max .40
_exptl_crystal_size_mid .25
_exptl_crystal_size_min .12
_refine_diff_density_max 2.174
_refine_diff_density_min -0.579
_refine_diff_density_rms 0.179
_refine_ls_extinction_coef 0.32(6)
_refine_ls_extinction_expression Fc^*^=kFc[1+0.001xFc^2^\l^3^/sin(2\q)]^-1/4^
_refine_ls_extinction_method 'SHELXL-2014/7 (Sheldrick 2014'
_refine_ls_goodness_of_fit_ref 1.006
_refine_ls_hydrogen_treatment constr
_refine_ls_matrix_type full
_refine_ls_number_parameters 272
_refine_ls_number_reflns 4413
_refine_ls_number_restraints 0
_refine_ls_restrained_S_all 1.006
_refine_ls_R_factor_gt 0.1223
_refine_ls_shift/su_max 0.004
_refine_ls_shift/su_mean 0.001
_refine_ls_structure_factor_coef Fsqd
_refine_ls_weighting_details 'w=1/[\s^2^(Fo^2^)+(0.3080P)^2^+0.7800P] where P=(Fo^2^+2Fc^2^)/3'
_refine_ls_weighting_scheme calc
_refine_ls_wR_factor_gt 0.3592
_refine_ls_wR_factor_ref 0.4064
_reflns_Friedel_coverage 0.000
_reflns_number_gt 3130
_reflns_number_total 4413
_reflns_threshold_expression 'I > 2\s(I)'
_cod_data_source_file d1sc02682h2.cif
_cod_data_source_block a
_cod_original_cell_volume 1946.9(2)
_cod_original_sg_symbol_H-M 'P 21/c'
_cod_database_code 1563718
_shelx_shelxl_version_number 2014/7
_shelx_space_group_comment
;
The symmetry employed for this shelxl refinement is uniquely defined
by the following loop, which should always be used as a source of
symmetry information in preference to the above space-group names.
They are only intended as comments.
;
_refine_ls_r_factor_ref 0.1526

loop_
_space_group_symop_operation_xyz
'x, y, z'
'-x, y+1/2, -z+1/2'
'-x, -y, -z'
'x, -y-1/2, z-1/2'

loop_
_atom_site_label
_atom_site_type_symbol
_atom_site_fract_x
_atom_site_fract_y
_atom_site_fract_z
_atom_site_U_iso_or_equiv
_atom_site_adp_type
_atom_site_occupancy
_atom_site_site_symmetry_order
_atom_site_calc_flag
_atom_site_refinement_flags_posn
_atom_site_refinement_flags_adp
_atom_site_refinement_flags_occupancy
_atom_site_disorder_assembly
_atom_site_disorder_group
O1 O 0.3840(4) 0.6142(3) 0.3479(3) 0.1024(13) Uani 1 1 d . . . . .
O2 O -0.0733(3) 1.1378(3) 0.1205(2) 0.0885(10) Uani 1 1 d . . . . .
O3 O 0.1363(3) 1.1351(2) 0.05490(18) 0.0719(8) Uani 1 1 d . . . . .
O4 O 0.3086(2) 0.9515(2) 0.12268(17) 0.0627(8) Uani 1 1 d . . . . .
F1 F 0.3977(7) 0.7602(6) 0.4847(3) 0.191(3) Uani 1 1 d . . . . .
F2 F 0.5369(3) 0.8237(6) 0.4146(3) 0.161(2) Uani 1 1 d . . . . .
C1 C 0.3945(4) 1.0812(4) 0.3083(3) 0.0799(12) Uani 1 1 d . . . . .
H1A H 0.4544 1.0410 0.2863 0.096 Uiso 1 1 calc R U . . .
C2 C 0.4115(5) 1.1953(5) 0.3287(4) 0.0902(14) Uani 1 1 d . . . . .
H2A H 0.4837 1.2314 0.3214 0.108 Uiso 1 1 calc R U . . .
C3 C 0.3239(5) 1.2588(4) 0.3602(3) 0.0883(14) Uani 1 1 d . . . . .
H3A H 0.3351 1.3373 0.3718 0.106 Uiso 1 1 calc R U . . .
C4 C 0.2200(5) 1.2032(4) 0.3739(3) 0.0825(13) Uani 1 1 d . . . . .
H4A H 0.1613 1.2442 0.3967 0.099 Uiso 1 1 calc R U . . .
C5 C 0.2012(4) 1.0867(4) 0.3543(2) 0.0680(10) Uani 1 1 d . . . . .
H5A H 0.1305 1.0502 0.3640 0.082 Uiso 1 1 calc R U . . .
C6 C 0.2889(3) 1.0241(3) 0.3198(2) 0.0614(9) Uani 1 1 d . . . . .
C7 C 0.2713(3) 0.8992(3) 0.2927(2) 0.0585(9) Uani 1 1 d . . . . .
C8 C 0.3355(4) 0.8124(4) 0.3375(3) 0.0695(11) Uani 1 1 d . . . . .
C9 C 0.3269(4) 0.6917(4) 0.3043(3) 0.0732(11) Uani 1 1 d . . . . .
C10 C 0.2563(3) 0.6710(3) 0.2141(3) 0.0640(10) Uani 1 1 d . . . . .
C11 C 0.1851(3) 0.7575(3) 0.1674(2) 0.0587(9) Uani 1 1 d . . . . .
C12 C 0.1765(3) 0.8780(3) 0.2085(2) 0.0512(8) Uani 1 1 d . . . . .
C13 C 0.1206(4) 0.7372(3) 0.0823(3) 0.0740(11) Uani 1 1 d . . . . .
H13A H 0.0715 0.7951 0.0518 0.089 Uiso 1 1 calc R U . . .
C14 C 0.1292(6) 0.6310(4) 0.0428(4) 0.0921(15) Uani 1 1 d . . . . .
H14A H 0.0860 0.6174 -0.0142 0.111 Uiso 1 1 calc R U . . .
C15 C 0.2017(6) 0.5459(4) 0.0878(4) 0.0923(15) Uani 1 1 d . . . . .
H15A H 0.2085 0.4753 0.0605 0.111 Uiso 1 1 calc R U . . .
C16 C 0.2638(5) 0.5635(3) 0.1722(4) 0.0852(14) Uani 1 1 d . . . . .
H16A H 0.3114 0.5044 0.2022 0.102 Uiso 1 1 calc R U . . .
C17 C 0.0498(3) 0.8856(3) 0.2311(2) 0.0600(9) Uani 1 1 d . . . . .
H17A H 0.0286 0.8313 0.2698 0.072 Uiso 1 1 calc R U . . .
C18 C -0.0309(3) 0.9646(3) 0.1989(3) 0.0637(9) Uani 1 1 d . . . . .
H18A H -0.1083 0.9622 0.2133 0.076 Uiso 1 1 calc R U . . .
C19 C -0.0034(3) 1.0564(3) 0.1412(2) 0.0605(9) Uani 1 1 d . . . . .
C20 C 0.1141(3) 1.0505(3) 0.1119(2) 0.0555(8) Uani 1 1 d . . . . .
C21 C 0.1973(3) 0.9671(2) 0.1416(2) 0.0497(8) Uani 1 1 d . . . . .
C22 C 0.4227(5) 0.8304(5) 0.4251(3) 0.0916(14) Uani 1 1 d . . . . .
H22A H 0.4098 0.9092 0.4447 0.110 Uiso 1 1 calc R U . . .
C23 C 0.1829(7) 1.2382(4) 0.0984(4) 0.110(2) Uani 1 1 d . . . . .
H23A H 0.1967 1.2941 0.0555 0.165 Uiso 1 1 calc R U . . .
H23B H 0.1247 1.2683 0.1309 0.165 Uiso 1 1 calc R U . . .
H23C H 0.2590 1.2221 0.1382 0.165 Uiso 1 1 calc R U . . .
C24 C 0.3416(5) 0.9958(5) 0.0441(3) 0.0849(13) Uani 1 1 d . . . . .
H24A H 0.4251 0.9752 0.0433 0.127 Uiso 1 1 calc R U . . .
H24B H 0.2882 0.9635 -0.0066 0.127 Uiso 1 1 calc R U . . .
H24C H 0.3336 1.0785 0.0430 0.127 Uiso 1 1 calc R U . . .

loop_
_atom_site_aniso_label
_atom_site_aniso_U_11
_atom_site_aniso_U_22
_atom_site_aniso_U_33
_atom_site_aniso_U_23
_atom_site_aniso_U_13
_atom_site_aniso_U_12
O1 0.121(3) 0.090(2) 0.096(2) 0.0319(18) 0.021(2) 0.045(2)
O2 0.078(2) 0.079(2) 0.106(2) 0.0173(16) 0.0128(16) 0.0272(15)
O3 0.098(2) 0.0539(14) 0.0652(15) 0.0139(11) 0.0199(13) -0.0008(12)
O4 0.0577(14) 0.0701(15) 0.0661(15) 0.0052(10) 0.0261(11) -0.0005(10)
F1 0.239(7) 0.201(6) 0.111(3) 0.032(4) -0.014(4) 0.021(4)
F2 0.072(2) 0.270(6) 0.129(3) -0.021(3) -0.0082(19) 0.041(3)
C1 0.069(2) 0.086(3) 0.086(3) -0.019(2) 0.0183(19) 0.002(2)
C2 0.079(3) 0.094(3) 0.094(3) -0.027(3) 0.010(2) -0.012(2)
C3 0.103(3) 0.081(3) 0.075(3) -0.019(2) 0.002(2) 0.004(2)
C4 0.094(3) 0.086(3) 0.065(2) -0.0122(19) 0.010(2) 0.027(2)
C5 0.073(2) 0.079(2) 0.0523(18) -0.0037(16) 0.0134(15) 0.0152(18)
C6 0.0608(19) 0.073(2) 0.0489(16) -0.0030(14) 0.0066(13) 0.0123(15)
C7 0.0570(17) 0.0649(19) 0.0567(17) 0.0072(14) 0.0187(14) 0.0124(14)
C8 0.063(2) 0.082(2) 0.065(2) 0.0177(17) 0.0168(16) 0.0214(17)
C9 0.074(2) 0.069(2) 0.083(3) 0.0243(19) 0.031(2) 0.0226(18)
C10 0.066(2) 0.0524(17) 0.081(2) 0.0093(15) 0.0318(18) 0.0059(14)
C11 0.0629(18) 0.0477(16) 0.071(2) 0.0042(13) 0.0260(16) 0.0007(13)
C12 0.0528(16) 0.0468(15) 0.0569(17) 0.0065(12) 0.0179(13) 0.0035(11)
C13 0.088(3) 0.057(2) 0.077(2) -0.0032(17) 0.020(2) -0.0041(18)
C14 0.124(4) 0.059(2) 0.096(3) -0.013(2) 0.028(3) -0.011(2)
C15 0.121(4) 0.057(2) 0.105(4) -0.013(2) 0.040(3) 0.000(2)
C16 0.094(3) 0.0505(19) 0.123(4) 0.017(2) 0.052(3) 0.0109(19)
C17 0.0587(18) 0.0567(18) 0.071(2) 0.0085(14) 0.0275(15) 0.0004(13)
C18 0.0503(17) 0.066(2) 0.078(2) -0.0018(16) 0.0207(16) 0.0017(14)
C19 0.0591(18) 0.0564(18) 0.0627(19) -0.0002(14) 0.0044(14) 0.0092(14)
C20 0.0673(19) 0.0452(15) 0.0535(16) 0.0037(12) 0.0109(14) -0.0038(13)
C21 0.0521(16) 0.0483(15) 0.0508(15) -0.0004(11) 0.0151(12) -0.0028(11)
C22 0.090(3) 0.105(4) 0.074(3) 0.008(3) 0.002(2) 0.023(3)
C23 0.173(6) 0.059(2) 0.107(4) -0.006(2) 0.051(4) -0.034(3)
C24 0.084(3) 0.110(3) 0.071(2) 0.001(2) 0.040(2) -0.006(2)

loop_
_atom_type_symbol
_atom_type_description
_atom_type_scat_dispersion_real
_atom_type_scat_dispersion_imag
_atom_type_scat_source
C C 0.0033 0.0016 'International Tables Vol C Tables 4.2.6.8 and 6.1.1.4'
H H 0.0000 0.0000 'International Tables Vol C Tables 4.2.6.8 and 6.1.1.4'
O O 0.0106 0.0060 'International Tables Vol C Tables 4.2.6.8 and 6.1.1.4'
F F 0.0171 0.0103 'International Tables Vol C Tables 4.2.6.8 and 6.1.1.4'

loop_
_geom_angle_atom_site_label_1
_geom_angle_atom_site_label_2
_geom_angle_atom_site_label_3
_geom_angle
_geom_angle_site_symmetry_1
_geom_angle_site_symmetry_3
_geom_angle_publ_flag
C20 O3 C23 113.0(3) . . ?
C21 O4 C24 122.7(3) . . ?
C2 C1 C6 120.9(4) . . ?
C2 C1 H1A 119.6 . . ?
C6 C1 H1A 119.6 . . ?
C1 C2 C3 121.4(5) . . ?
C1 C2 H2A 119.3 . . ?
C3 C2 H2A 119.3 . . ?
C4 C3 C2 118.6(5) . . ?
C4 C3 H3A 120.7 . . ?
C2 C3 H3A 120.7 . . ?
C3 C4 C5 121.0(4) . . ?
C3 C4 H4A 119.5 . . ?
C5 C4 H4A 119.5 . . ?
C4 C5 C6 120.0(4) . . ?
C4 C5 H5A 120.0 . . ?
C6 C5 H5A 120.0 . . ?
C1 C6 C5 118.1(4) . . ?
C1 C6 C7 119.1(3) . . ?
C5 C6 C7 122.7(3) . . ?
C8 C7 C6 123.2(4) . . ?
C8 C7 C12 121.9(4) . . ?
C6 C7 C12 114.9(3) . . ?
C7 C8 C9 122.3(4) . . ?
C7 C8 C22 122.6(4) . . ?
C9 C8 C22 115.1(4) . . ?
O1 C9 C10 121.5(4) . . ?
O1 C9 C8 120.6(5) . . ?
C10 C9 C8 117.7(3) . . ?
C11 C10 C16 118.5(4) . . ?
C11 C10 C9 121.0(3) . . ?
C16 C10 C9 120.5(4) . . ?
C10 C11 C13 120.3(3) . . ?
C10 C11 C12 120.9(3) . . ?
C13 C11 C12 118.7(3) . . ?
C21 C12 C17 113.2(3) . . ?
C21 C12 C7 107.6(3) . . ?
C17 C12 C7 108.0(3) . . ?
C21 C12 C11 107.7(2) . . ?
C17 C12 C11 106.5(3) . . ?
C7 C12 C11 114.1(3) . . ?
C14 C13 C11 120.1(4) . . ?
C14 C13 H13A 120.0 . . ?
C11 C13 H13A 120.0 . . ?
C15 C14 C13 119.9(5) . . ?
C15 C14 H14A 120.1 . . ?
C13 C14 H14A 120.1 . . ?
C16 C15 C14 120.9(4) . . ?
C16 C15 H15A 119.5 . . ?
C14 C15 H15A 119.5 . . ?
C15 C16 C10 120.3(4) . . ?
C15 C16 H16A 119.9 . . ?
C10 C16 H16A 119.9 . . ?
C18 C17 C12 123.3(3) . . ?
C18 C17 H17A 118.3 . . ?
C12 C17 H17A 118.3 . . ?
C17 C18 C19 122.1(3) . . ?
C17 C18 H18A 119.0 . . ?
C19 C18 H18A 119.0 . . ?
O2 C19 C18 121.5(4) . . ?
O2 C19 C20 120.8(4) . . ?
C18 C19 C20 117.6(3) . . ?
C21 C20 O3 122.0(3) . . ?
C21 C20 C19 121.2(3) . . ?
O3 C20 C19 116.8(3) . . ?
O4 C21 C20 128.4(3) . . ?
O4 C21 C12 109.4(3) . . ?
C20 C21 C12 122.2(3) . . ?
F1 C22 F2 113.5(5) . . ?
F1 C22 C8 111.1(5) . . ?
F2 C22 C8 110.0(4) . . ?
F1 C22 H22A 107.3 . . ?
F2 C22 H22A 107.3 . . ?
C8 C22 H22A 107.3 . . ?
O3 C23 H23A 109.5 . . ?
O3 C23 H23B 109.5 . . ?
H23A C23 H23B 109.5 . . ?
O3 C23 H23C 109.5 . . ?
H23A C23 H23C 109.5 . . ?
H23B C23 H23C 109.5 . . ?
O4 C24 H24A 109.5 . . ?
O4 C24 H24B 109.5 . . ?
H24A C24 H24B 109.5 . . ?
O4 C24 H24C 109.5 . . ?
H24A C24 H24C 109.5 . . ?
H24B C24 H24C 109.5 . . ?

loop_
_geom_bond_atom_site_label_1
_geom_bond_atom_site_label_2
_geom_bond_distance
_geom_bond_site_symmetry_2
_geom_bond_publ_flag
O1 C9 1.221(5) . ?
O2 C19 1.221(4) . ?
O3 C20 1.371(4) . ?
O3 C23 1.416(6) . ?
O4 C21 1.338(4) . ?
O4 C24 1.432(5) . ?
F1 C22 1.299(8) . ?
F2 C22 1.314(6) . ?
C1 C2 1.363(7) . ?
C1 C6 1.388(6) . ?
C1 H1A 0.9300 . ?
C2 C3 1.382(7) . ?
C2 H2A 0.9300 . ?
C3 C4 1.375(8) . ?
C3 H3A 0.9300 . ?
C4 C5 1.387(7) . ?
C4 H4A 0.9300 . ?
C5 C6 1.401(5) . ?
C5 H5A 0.9300 . ?
C6 C7 1.506(5) . ?
C7 C8 1.342(5) . ?
C7 C12 1.523(5) . ?
C8 C9 1.484(6) . ?
C8 C22 1.514(7) . ?
C9 C10 1.478(7) . ?
C10 C11 1.386(5) . ?
C10 C16 1.412(6) . ?
C11 C13 1.387(6) . ?
C11 C12 1.543(4) . ?
C12 C21 1.510(4) . ?
C12 C17 1.518(4) . ?
C13 C14 1.384(6) . ?
C13 H13A 0.9300 . ?
C14 C15 1.370(8) . ?
C14 H14A 0.9300 . ?
C15 C16 1.364(8) . ?
C15 H15A 0.9300 . ?
C16 H16A 0.9300 . ?
C17 C18 1.308(5) . ?
C17 H17A 0.9300 . ?
C18 C19 1.458(5) . ?
C18 H18A 0.9300 . ?
C19 C20 1.467(5) . ?
C20 C21 1.351(5) . ?
C22 H22A 0.9800 . ?
C23 H23A 0.9600 . ?
C23 H23B 0.9600 . ?
C23 H23C 0.9600 . ?
C24 H24A 0.9600 . ?
C24 H24B 0.9600 . ?
C24 H24C 0.9600 . ?

loop_
_geom_torsion_atom_site_label_1
_geom_torsion_atom_site_label_2
_geom_torsion_atom_site_label_3
_geom_torsion_atom_site_label_4
_geom_torsion
_geom_torsion_site_symmetry_1
_geom_torsion_site_symmetry_2
_geom_torsion_site_symmetry_3
_geom_torsion_site_symmetry_4
_geom_torsion_publ_flag
C6 C1 C2 C3 -1.1(8) . . . . ?
C1 C2 C3 C4 2.5(8) . . . . ?
C2 C3 C4 C5 -1.9(7) . . . . ?
C3 C4 C5 C6 -0.1(6) . . . . ?
C2 C1 C6 C5 -0.9(6) . . . . ?
C2 C1 C6 C7 177.4(4) . . . . ?
C4 C5 C6 C1 1.5(5) . . . . ?
C4 C5 C6 C7 -176.8(3) . . . . ?
C1 C6 C7 C8 72.5(5) . . . . ?
C5 C6 C7 C8 -109.3(4) . . . . ?
C1 C6 C7 C12 -106.1(4) . . . . ?
C5 C6 C7 C12 72.2(4) . . . . ?
C6 C7 C8 C9 -172.9(3) . . . . ?
C12 C7 C8 C9 5.5(5) . . . . ?
C6 C7 C8 C22 6.6(6) . . . . ?
C12 C7 C8 C22 -175.0(4) . . . . ?
C7 C8 C9 O1 -177.9(4) . . . . ?
C22 C8 C9 O1 2.6(6) . . . . ?
C7 C8 C9 C10 7.3(6) . . . . ?
C22 C8 C9 C10 -172.2(4) . . . . ?
O1 C9 C10 C11 175.6(4) . . . . ?
C8 C9 C10 C11 -9.7(5) . . . . ?
O1 C9 C10 C16 -7.0(6) . . . . ?
C8 C9 C10 C16 167.8(3) . . . . ?
C16 C10 C11 C13 1.6(5) . . . . ?
C9 C10 C11 C13 179.1(3) . . . . ?
C16 C10 C11 C12 -178.1(3) . . . . ?
C9 C10 C11 C12 -0.6(5) . . . . ?
C8 C7 C12 C21 -134.4(3) . . . . ?
C6 C7 C12 C21 44.1(3) . . . . ?
C8 C7 C12 C17 103.1(4) . . . . ?
C6 C7 C12 C17 -78.3(3) . . . . ?
C8 C7 C12 C11 -15.0(4) . . . . ?
C6 C7 C12 C11 163.6(3) . . . . ?
C10 C11 C12 C21 131.8(3) . . . . ?
C13 C11 C12 C21 -48.0(4) . . . . ?
C10 C11 C12 C17 -106.6(3) . . . . ?
C13 C11 C12 C17 73.7(4) . . . . ?
C10 C11 C12 C7 12.4(4) . . . . ?
C13 C11 C12 C7 -167.3(3) . . . . ?
C10 C11 C13 C14 -1.5(6) . . . . ?
C12 C11 C13 C14 178.2(4) . . . . ?
C11 C13 C14 C15 0.0(7) . . . . ?
C13 C14 C15 C16 1.4(8) . . . . ?
C14 C15 C16 C10 -1.2(8) . . . . ?
C11 C10 C16 C15 -0.3(6) . . . . ?
C9 C10 C16 C15 -177.8(4) . . . . ?
C21 C12 C17 C18 -2.9(5) . . . . ?
C7 C12 C17 C18 116.0(4) . . . . ?
C11 C12 C17 C18 -121.1(4) . . . . ?
C12 C17 C18 C19 -3.0(6) . . . . ?
C17 C18 C19 O2 -170.7(4) . . . . ?
C17 C18 C19 C20 6.6(6) . . . . ?
C23 O3 C20 C21 -95.3(5) . . . . ?
C23 O3 C20 C19 83.1(5) . . . . ?
O2 C19 C20 C21 173.3(4) . . . . ?
C18 C19 C20 C21 -4.0(5) . . . . ?
O2 C19 C20 O3 -5.2(5) . . . . ?
C18 C19 C20 O3 177.5(3) . . . . ?
C24 O4 C21 C20 -23.1(6) . . . . ?
C24 O4 C21 C12 160.0(4) . . . . ?
O3 C20 C21 O4 -0.2(6) . . . . ?
C19 C20 C21 O4 -178.6(3) . . . . ?
O3 C20 C21 C12 176.3(3) . . . . ?
C19 C20 C21 C12 -2.1(5) . . . . ?
C17 C12 C21 O4 -177.5(3) . . . . ?
C7 C12 C21 O4 63.4(3) . . . . ?
C11 C12 C21 O4 -60.0(3) . . . . ?
C17 C12 C21 C20 5.5(5) . . . . ?
C7 C12 C21 C20 -113.7(3) . . . . ?
C11 C12 C21 C20 122.9(3) . . . . ?
C7 C8 C22 F1 127.0(5) . . . . ?
C9 C8 C22 F1 -53.4(6) . . . . ?
C7 C8 C22 F2 -106.4(5) . . . . ?
C9 C8 C22 F2 73.1(6) . . . . ?
